data_7721152
loop_
_publ_author_name
'Vipanchi, Vipanchi'
'Jana, Bapan'
'Balan, Ganeshmoorthi'
'Roy Choudhury, Angshuman'
'Shanmugam, Maheswaran'
'Vignesh, Kuduva R.'

_publ_section_title
;
 Exploration of Role of Carboxylate-Bridges on the Magnetisation Dynamics
 of {LnIII2} (Ln = Tb, Dy, Ho, and Er) Paddle-Wheel Single-Molecule
 Magnets: Structure-Property Correlations
;
_journal_name_full 'Dalton Transactions'
_journal_paper_doi 10.1039/D6DT01456A
_journal_year 2026
_chemical_formula_moiety 'C64 H24 Er2 F30 N4 O14'
_chemical_formula_sum 'C64 H24 Er2 F30 N4 O14'
_chemical_formula_weight 1977.39
_space_group_crystal_system monoclinic
_space_group_IT_number 14
_space_group_name_Hall '-P 2yn'
_space_group_name_H-M_alt 'P 1 21/n 1'
_atom_sites_solution_hydrogens mixed
_atom_sites_solution_primary iterative
_audit_creation_date 2026-04-21
_audit_creation_method
;
Olex2 1.5
(compiled 2026.03.20 svn.r2bc28608 for OlexSys, GUI svn.r7530)
;
_audit_update_record
;
2026-04-25 deposited with the CCDC.	2026-06-23 downloaded from the CCDC.
;
_cell_angle_alpha 90
_cell_angle_beta 113.004(4)
_cell_angle_gamma 90
_cell_formula_units_Z 2
_cell_length_a 12.8026(5)
_cell_length_b 16.9663(4)
_cell_length_c 15.9752(6)
_cell_measurement_reflns_used 10739
_cell_measurement_temperature 150.00(10)
_cell_measurement_theta_max 29.9460
_cell_measurement_theta_min 1.7880
_cell_volume 3194.1(2)
_computing_cell_refinement 'CrysAlisPro 1.171.43.105a (Rigaku OD, 2024)'
_computing_data_collection 'PROGRAM:BIS V6.2.16/2021-10-22 && APEX4 2021.4-0                                '
_computing_data_reduction 'CrysAlisPro 1.171.43.105a (Rigaku OD, 2024)'
_computing_molecular_graphics 'Olex2 1.5 (Dolomanov et al., 2009)'
_computing_publication_material 'Olex2 1.5 (Dolomanov et al., 2009)'
_computing_structure_refinement 'SHELXL 2019/3 (Sheldrick, 2015)'
_computing_structure_solution 'olex2.solve 1.3 (Bourhis et al., 2015)'
_diffrn_ambient_environment N~2~
_diffrn_ambient_temperature 150.00(10)
_diffrn_detector 'CCD plate'
_diffrn_measured_fraction_theta_full 0.999
_diffrn_measured_fraction_theta_max 0.999
_diffrn_measurement_details
;
List of Runs (angles in degrees, time in seconds):

  # Type    Start    End  Width  t~exp~   \w     \q     \k     \f   Frames
#--------------------------------------------------------------------------
  1  \f    155.79 292.29   0.50    4.00  16.12 -12.98 -59.25    --   273
  2  \w   -108.63  15.87   0.50    4.00    --  -12.98 -59.25 173.08  249
  3  \w   -108.63  15.87   0.50    4.00    --  -12.98 -59.25  20.08  249
;
_diffrn_measurement_device 'abstract diffractometer'
_diffrn_measurement_device_type 'Saxi-CrysAlisPro-abstract goniometer imported SAXI images'
_diffrn_measurement_method '\w and \f scans'
_diffrn_orient_matrix_type 'CrysAlisPro convention (1999,Acta A55,543-557)'
_diffrn_orient_matrix_UB_11 -0.0238968000
_diffrn_orient_matrix_UB_12 -0.0127700000
_diffrn_orient_matrix_UB_13 0.0309263000
_diffrn_orient_matrix_UB_21 -0.0149206000
_diffrn_orient_matrix_UB_22 -0.0364650000
_diffrn_orient_matrix_UB_23 -0.0233780000
_diffrn_orient_matrix_UB_31 0.0532067000
_diffrn_orient_matrix_UB_32 -0.0159980000
_diffrn_orient_matrix_UB_33 0.0286658000
_diffrn_radiation_monochromator graphite
_diffrn_radiation_probe x-ray
_diffrn_radiation_type 'Mo K\a'
_diffrn_radiation_wavelength 0.71073
_diffrn_reflns_av_R_equivalents 0.0603
_diffrn_reflns_av_unetI/netI 0.0375
_diffrn_reflns_Laue_measured_fraction_full 0.999
_diffrn_reflns_Laue_measured_fraction_max 0.999
_diffrn_reflns_limit_h_max 15
_diffrn_reflns_limit_h_min -15
_diffrn_reflns_limit_k_max 20
_diffrn_reflns_limit_k_min -20
_diffrn_reflns_limit_l_max 18
_diffrn_reflns_limit_l_min -18
_diffrn_reflns_number 31366
_diffrn_reflns_point_group_measured_fraction_full 0.999
_diffrn_reflns_point_group_measured_fraction_max 0.999
_diffrn_reflns_theta_full 24.999
_diffrn_reflns_theta_max 24.999
_diffrn_reflns_theta_min 1.742
_diffrn_source 'fine-focus sealed X-ray tube'
_diffrn_source_type 'Enhance (Mo) X-ray Source'
_exptl_absorpt_coefficient_mu 2.769
_exptl_absorpt_correction_T_max 1.00000
_exptl_absorpt_correction_T_min 0.49937
_exptl_absorpt_correction_type multi-scan
_exptl_absorpt_process_details
;
CrysAlisPro 1.171.43.105a (Rigaku Oxford Diffraction, 2024)
Empirical absorption correction using spherical harmonics,
implemented in SCALE3 ABSPACK scaling algorithm.
;
_exptl_crystal_colour 'clear light pink'
_exptl_crystal_colour_lustre clear
_exptl_crystal_colour_modifier light
_exptl_crystal_colour_primary pink
_exptl_crystal_density_diffrn 2.056
_exptl_crystal_description block
_exptl_crystal_F_000 1908
_exptl_crystal_size_max 0.237
_exptl_crystal_size_mid 0.194
_exptl_crystal_size_min 0.144
_refine_diff_density_max 1.706
_refine_diff_density_min -1.046
_refine_diff_density_rms 0.115
_refine_ls_extinction_method none
_refine_ls_goodness_of_fit_ref 1.068
_refine_ls_hydrogen_treatment mixed
_refine_ls_matrix_type full
_refine_ls_number_parameters 518
_refine_ls_number_reflns 5625
_refine_ls_number_restraints 87
_refine_ls_restrained_S_all 1.066
_refine_ls_R_factor_all 0.0326
_refine_ls_R_factor_gt 0.0288
_refine_ls_shift/su_max 0.002
_refine_ls_shift/su_mean 0.000
_refine_ls_structure_factor_coef Fsqd
_refine_ls_weighting_details 'w=1/[\s^2^(Fo^2^)+(0.0398P)^2^+1.6841P] where P=(Fo^2^+2Fc^2^)/3'
_refine_ls_weighting_scheme calc
_refine_ls_wR_factor_gt 0.0719
_refine_ls_wR_factor_ref 0.0758
_reflns_Friedel_coverage 0.000
_reflns_number_gt 5110
_reflns_number_total 5625
_reflns_threshold_expression 'I > 2\s(I)'
_cod_data_source_file d6dt01456a2.cif
_cod_data_source_block ms_krv_vp_2_er2_autored
_cod_database_code 7721152
_shelx_shelxl_version_number 2019/3
_chemical_oxdiff_formula 'Er C H N O'
_shelx_space_group_comment
;
The symmetry employed for this shelxl refinement is uniquely defined
by the following loop, which should always be used as a source of
symmetry information in preference to the above space-group names.
They are only intended as comments.
;
_shelx_estimated_absorpt_t_max 0.691
_shelx_estimated_absorpt_t_min 0.560
_reflns_odcompleteness_completeness 83.94
_reflns_odcompleteness_iscentric 1
_reflns_odcompleteness_theta 33.32
_olex2_refinement_description
;
1. Restrained distances
 O7-H7
 0.87 with sigma of 0.01
 C32-H7
 1.912393 with sigma of 0.02
 Er1-H7
 2.858393 with sigma of 0.02
2. Uiso/Uaniso restraints and constraints
Uanis(F3) \\sim Ueq: with sigma of 0.1 and sigma for terminal atoms of 0.01
Uanis(F2) \\sim Ueq, Uanis(F3) \\sim Ueq, Uanis(F4) \\sim Ueq, Uanis(F8) \\sim
Ueq, Uanis(F9) \\sim Ueq, Uanis(F7) \\sim Ueq, Uanis(F10) \\sim Ueq, Uanis(F1)
\\sim Ueq, Uanis(F5) \\sim Ueq, Uanis(F6) \\sim Ueq, Uanis(F14) \\sim Ueq,
Uanis(F13) \\sim Ueq, Uanis(F12) \\sim Ueq, Uanis(F11) \\sim Ueq: with sigma of
0.5 and sigma for terminal atoms of 0.01
3.a Aromatic/amide H refined with riding coordinates:
 C28(H28), C29(H29), C22(H22), C25(H25), C24(H24), C31(H31), C23(H23), C30(H30)
3.b Idealised Me refined as rotating group:
 C32(H32A,H32B,H32C)
;
_olex2_submission_special_instructions 'No special instructions were received'
_oxdiff_exptl_absorpt_empirical_details
;
Empirical correction (ABSPACK) includes:
- Absorption correction using spherical harmonics
- Frame scaling
- Detector area scaling
;
_oxdiff_exptl_absorpt_empirical_full_max 1.897
_oxdiff_exptl_absorpt_empirical_full_min 0.533

loop_
_space_group_symop_operation_xyz
'x, y, z'
'-x+1/2, y+1/2, -z+1/2'
'-x, -y, -z'
'x-1/2, -y-1/2, z-1/2'

loop_
_atom_site_label
_atom_site_type_symbol
_atom_site_fract_x
_atom_site_fract_y
_atom_site_fract_z
_atom_site_U_iso_or_equiv
_atom_site_adp_type
_atom_site_occupancy
_atom_site_site_symmetry_order
_atom_site_calc_flag
_atom_site_refinement_flags_posn
_atom_site_refinement_flags_adp
_atom_site_refinement_flags_occupancy
_atom_site_disorder_assembly
_atom_site_disorder_group
Er1 Er 0.31777(2) 0.47431(2) 0.44419(2) 0.01432(7) Uani 1 1 d D . . . .
F10 F 0.5985(2) 0.54157(12) 0.81043(15) 0.0279(5) Uani 1 1 d . U . . .
F5 F 0.4350(2) 0.76942(13) 0.45267(15) 0.0342(5) Uani 1 1 d . U . . .
F9 F 0.5954(2) 0.50268(15) 0.97151(16) 0.0364(6) Uani 1 1 d . U . . .
F1 F 0.40973(19) 0.64534(13) 0.70751(15) 0.0311(5) Uani 1 1 d . U . . .
F6 F 0.43797(19) 0.29393(12) 0.69248(15) 0.0324(5) Uani 1 1 d . U . . .
F2 F 0.3044(2) 0.77521(14) 0.73748(16) 0.0366(6) Uani 1 1 d . U . . .
O4 O 0.6094(2) 0.47156(13) 0.65463(18) 0.0189(6) Uani 1 1 d . . . . .
F11 F 0.3338(2) 0.17742(13) 0.37688(16) 0.0367(6) Uani 1 1 d . U . . .
F8 F 0.5052(2) 0.36195(13) 0.99283(15) 0.0375(6) Uani 1 1 d . U . . .
F15 F 0.1677(2) 0.26776(13) 0.57715(16) 0.0337(5) Uani 1 1 d . . . . .
F3 F 0.2506(2) 0.89596(13) 0.61868(17) 0.0368(6) Uani 1 1 d . U . . .
F7 F 0.4309(2) 0.25799(13) 0.85431(17) 0.0373(6) Uani 1 1 d . U . . .
F4 F 0.3171(2) 0.89427(14) 0.47642(18) 0.0405(6) Uani 1 1 d . U . . .
F12 F 0.4192(2) 0.05387(15) 0.48513(18) 0.0454(7) Uani 1 1 d . U . . .
F14 F 0.2495(2) 0.14008(15) 0.68205(17) 0.0466(7) Uani 1 1 d . U . . .
O3 O 0.4309(2) 0.42528(14) 0.58546(16) 0.0189(5) Uani 1 1 d . . . . .
F13 F 0.3774(2) 0.03375(13) 0.63860(19) 0.0459(7) Uani 1 1 d . U . . .
O2 O 0.5925(2) 0.63544(14) 0.59332(17) 0.0215(5) Uani 1 1 d . . . . .
O1 O 0.4259(2) 0.57558(13) 0.52549(17) 0.0210(5) Uani 1 1 d . . . . .
O5 O 0.2203(2) 0.36508(14) 0.45713(17) 0.0218(6) Uani 1 1 d . . . . .
O7 O 0.1780(2) 0.44239(15) 0.29913(17) 0.0245(6) Uani 1 1 d D . . . .
H7 H 0.156(3) 0.3930(10) 0.2960(13) 0.037 Uiso 1 1 d D U . . .
O6 O 0.1555(2) 0.29092(16) 0.33102(19) 0.0326(7) Uani 1 1 d . . . . .
N2 N 0.2065(3) 0.51136(18) 0.5372(2) 0.0198(7) Uani 1 1 d . . . . .
N1 N 0.1976(3) 0.59953(17) 0.3942(2) 0.0221(7) Uani 1 1 d . . . . .
C14 C 0.5584(3) 0.47010(19) 0.8186(3) 0.0198(8) Uani 1 1 d . . . . .
C9 C 0.5192(3) 0.4189(2) 0.7452(2) 0.0174(7) Uani 1 1 d . . . . .
C16 C 0.2471(3) 0.2274(2) 0.4729(2) 0.0205(8) Uani 1 1 d . . . . .
C4 C 0.3336(3) 0.7718(2) 0.6656(3) 0.0252(8) Uani 1 1 d . . . . .
C7 C 0.4016(3) 0.7693(2) 0.5228(2) 0.0222(8) Uani 1 1 d . . . . .
C6 C 0.3424(3) 0.8337(2) 0.5341(3) 0.0270(9) Uani 1 1 d . . . . .
C5 C 0.3090(3) 0.8346(2) 0.6065(3) 0.0255(9) Uani 1 1 d . . . . .
C2 C 0.4254(3) 0.70441(19) 0.5799(2) 0.0167(7) Uani 1 1 d . . . . .
C3 C 0.3898(3) 0.7071(2) 0.6508(2) 0.0216(8) Uani 1 1 d . . . . .
C17 C 0.3107(3) 0.1701(2) 0.4519(3) 0.0267(9) Uani 1 1 d . . . . .
C21 C 0.2303(3) 0.2157(2) 0.5527(3) 0.0232(8) Uani 1 1 d . . . . .
C15 C 0.2033(3) 0.3000(2) 0.4136(3) 0.0213(8) Uani 1 1 d . . . . .
C28 C 0.0661(3) 0.5897(2) 0.5628(3) 0.0243(8) Uani 1 1 d . . . . .
H28 H 0.015902 0.633443 0.545679 0.029 Uiso 1 1 calc R U . . .
C8 C 0.5197(3) 0.44010(19) 0.6535(2) 0.0176(8) Uani 1 1 d . . . . .
C10 C 0.4749(3) 0.3469(2) 0.7591(2) 0.0210(8) Uani 1 1 d . . . . .
C13 C 0.5542(3) 0.4519(2) 0.9020(3) 0.0233(8) Uani 1 1 d . . . . .
C26 C 0.1432(3) 0.6276(2) 0.4454(2) 0.0195(8) Uani 1 1 d . . . . .
C29 C 0.0680(4) 0.5404(2) 0.6317(3) 0.0311(10) Uani 1 1 d . . . . .
H29 H 0.020682 0.550504 0.663787 0.037 Uiso 1 1 calc R U . . .
C27 C 0.1380(3) 0.5751(2) 0.5183(2) 0.0205(8) Uani 1 1 d . . . . .
C1 C 0.4872(3) 0.6327(2) 0.5650(2) 0.0189(8) Uani 1 1 d . . . . .
C22 C 0.2047(3) 0.6475(2) 0.3293(3) 0.0277(9) Uani 1 1 d . . . . .
H22 H 0.243142 0.628445 0.293185 0.033 Uiso 1 1 calc R U . . .
C25 C 0.0965(3) 0.7031(2) 0.4321(3) 0.0282(9) Uani 1 1 d . . . . .
H25 H 0.058749 0.721569 0.469079 0.034 Uiso 1 1 calc R U . . .
C24 C 0.1050(3) 0.7506(2) 0.3659(3) 0.0333(10) Uani 1 1 d . . . . .
H24 H 0.073753 0.802206 0.356914 0.040 Uiso 1 1 calc R U . . .
C18 C 0.3551(3) 0.1062(2) 0.5067(3) 0.0298(9) Uani 1 1 d . . . . .
C11 C 0.4709(3) 0.3285(2) 0.8416(3) 0.0243(8) Uani 1 1 d . . . . .
C31 C 0.2066(3) 0.4629(2) 0.6042(3) 0.0221(8) Uani 1 1 d . . . . .
H31 H 0.254317 0.417778 0.618014 0.027 Uiso 1 1 calc R U . . .
C20 C 0.2709(4) 0.1510(2) 0.6074(3) 0.0304(9) Uani 1 1 d . . . . .
C23 C 0.1595(4) 0.7231(2) 0.3120(3) 0.0329(10) Uani 1 1 d . . . . .
H23 H 0.165698 0.754662 0.264999 0.039 Uiso 1 1 calc R U . . .
C19 C 0.3356(4) 0.0959(2) 0.5849(3) 0.0324(10) Uani 1 1 d . . . . .
C30 C 0.1404(3) 0.4756(2) 0.6537(3) 0.0262(9) Uani 1 1 d . . . . .
H30 H 0.144355 0.441033 0.701585 0.031 Uiso 1 1 calc R U . . .
C12 C 0.5096(3) 0.3808(2) 0.9126(3) 0.0254(9) Uani 1 1 d . . . . .
C32 C 0.1529(4) 0.4658(3) 0.2072(3) 0.0470(13) Uani 1 1 d D . . . .
H32A H 0.120010 0.421183 0.166465 0.070 Uiso 1 1 calc R U . . .
H32B H 0.222854 0.482731 0.201296 0.070 Uiso 1 1 calc R U . . .
H32C H 0.098586 0.509550 0.191023 0.070 Uiso 1 1 calc R U . . .

loop_
_atom_site_aniso_label
_atom_site_aniso_U_11
_atom_site_aniso_U_22
_atom_site_aniso_U_33
_atom_site_aniso_U_23
_atom_site_aniso_U_13
_atom_site_aniso_U_12
Er1 0.01309(11) 0.01432(11) 0.01698(12) -0.00006(5) 0.00741(8) 0.00126(5)
F10 0.0355(13) 0.0203(10) 0.0309(13) -0.0027(9) 0.0162(11) -0.0072(9)
F5 0.0412(14) 0.0353(13) 0.0360(13) 0.0078(11) 0.0258(11) 0.0081(11)
F9 0.0447(15) 0.0409(13) 0.0275(13) -0.0087(11) 0.0183(12) 0.0001(12)
F1 0.0407(14) 0.0286(12) 0.0290(12) 0.0095(10) 0.0189(11) 0.0102(10)
F6 0.0381(13) 0.0217(11) 0.0323(13) -0.0019(10) 0.0083(11) -0.0096(10)
F2 0.0459(15) 0.0414(14) 0.0339(13) -0.0021(11) 0.0280(12) 0.0091(11)
O4 0.0138(13) 0.0228(14) 0.0207(14) 0.0029(10) 0.0075(11) 0.0001(9)
F11 0.0483(15) 0.0330(13) 0.0402(14) -0.0055(11) 0.0296(12) 0.0014(11)
F8 0.0430(15) 0.0480(14) 0.0312(13) 0.0143(12) 0.0248(12) 0.0086(12)
F15 0.0469(14) 0.0277(12) 0.0394(14) 0.0004(10) 0.0309(12) 0.0063(10)
F3 0.0391(14) 0.0269(12) 0.0490(15) -0.0043(11) 0.0223(12) 0.0125(10)
F7 0.0390(14) 0.0298(12) 0.0471(15) 0.0159(11) 0.0211(12) -0.0062(10)
F4 0.0531(16) 0.0277(13) 0.0481(15) 0.0170(12) 0.0278(13) 0.0140(11)
F12 0.0496(16) 0.0342(13) 0.0580(17) -0.0034(13) 0.0271(14) 0.0145(12)
F14 0.0721(19) 0.0391(14) 0.0374(15) 0.0096(12) 0.0309(14) 0.0074(13)
O3 0.0154(13) 0.0229(13) 0.0185(13) 0.0015(10) 0.0069(11) 0.0013(10)
F13 0.0544(18) 0.0302(14) 0.0485(17) 0.0111(11) 0.0152(14) 0.0099(11)
O2 0.0189(14) 0.0219(13) 0.0274(14) -0.0022(11) 0.0130(11) 0.0017(10)
O1 0.0244(14) 0.0145(12) 0.0231(14) -0.0029(10) 0.0084(11) -0.0030(10)
O5 0.0254(14) 0.0199(13) 0.0254(14) -0.0036(11) 0.0157(11) -0.0034(10)
O7 0.0267(15) 0.0241(14) 0.0217(14) 0.0035(11) 0.0083(12) -0.0005(11)
O6 0.0393(17) 0.0270(15) 0.0258(16) -0.0045(12) 0.0065(13) -0.0080(12)
N2 0.0174(16) 0.0219(16) 0.0229(17) -0.0020(13) 0.0108(14) 0.0007(13)
N1 0.0211(16) 0.0222(16) 0.0219(17) 0.0014(13) 0.0072(13) 0.0063(13)
C14 0.018(2) 0.0156(18) 0.026(2) 0.0012(14) 0.0091(17) 0.0016(13)
C9 0.0130(17) 0.0200(18) 0.0195(19) 0.0043(14) 0.0065(14) 0.0051(14)
C16 0.0180(18) 0.0180(18) 0.024(2) -0.0072(15) 0.0072(16) -0.0067(14)
C4 0.024(2) 0.033(2) 0.021(2) -0.0060(16) 0.0115(16) -0.0003(16)
C7 0.0210(19) 0.0245(19) 0.025(2) -0.0007(16) 0.0126(16) -0.0001(15)
C6 0.028(2) 0.0169(18) 0.034(2) 0.0035(17) 0.0092(18) 0.0025(15)
C5 0.025(2) 0.0195(19) 0.034(2) -0.0032(16) 0.0144(18) 0.0056(15)
C2 0.0126(17) 0.0172(17) 0.0203(18) -0.0057(14) 0.0065(14) -0.0017(13)
C3 0.0209(19) 0.0195(18) 0.024(2) 0.0001(15) 0.0089(16) 0.0040(15)
C17 0.030(2) 0.026(2) 0.031(2) -0.0104(16) 0.0182(19) -0.0078(16)
C21 0.025(2) 0.0191(18) 0.027(2) -0.0035(16) 0.0124(17) -0.0019(15)
C15 0.0198(19) 0.0224(19) 0.027(2) -0.0047(16) 0.0156(17) -0.0053(15)
C28 0.021(2) 0.027(2) 0.028(2) -0.0089(16) 0.0128(17) 0.0001(15)
C8 0.021(2) 0.0125(17) 0.022(2) 0.0020(14) 0.0123(16) 0.0049(14)
C10 0.0188(19) 0.0187(18) 0.023(2) 0.0028(15) 0.0051(16) -0.0011(14)
C13 0.025(2) 0.0245(18) 0.024(2) -0.0019(16) 0.0130(17) 0.0045(16)
C26 0.0138(17) 0.0216(18) 0.0224(19) -0.0072(15) 0.0065(15) -0.0005(14)
C29 0.027(2) 0.040(2) 0.033(2) -0.0131(19) 0.0189(19) -0.0056(18)
C27 0.0172(19) 0.0204(18) 0.0193(19) -0.0049(15) 0.0022(15) 0.0019(15)
C1 0.025(2) 0.0193(18) 0.0161(18) 0.0016(15) 0.0115(15) 0.0036(15)
C22 0.029(2) 0.029(2) 0.024(2) 0.0057(17) 0.0096(17) 0.0105(17)
C25 0.023(2) 0.025(2) 0.035(2) -0.0043(17) 0.0102(18) 0.0054(16)
C24 0.032(2) 0.022(2) 0.038(2) 0.0010(18) 0.0057(19) 0.0105(17)
C18 0.031(2) 0.021(2) 0.040(2) -0.0065(18) 0.0164(19) 0.0036(16)
C11 0.0196(19) 0.0232(19) 0.031(2) 0.0100(17) 0.0114(17) 0.0003(15)
C31 0.023(2) 0.0243(19) 0.021(2) 0.0014(15) 0.0097(17) 0.0012(15)
C20 0.037(2) 0.028(2) 0.025(2) -0.0001(17) 0.0119(19) -0.0030(18)
C23 0.037(2) 0.030(2) 0.031(2) 0.0088(18) 0.0124(19) 0.0075(18)
C19 0.032(2) 0.021(2) 0.036(2) 0.0051(18) 0.0043(19) -0.0010(17)
C30 0.023(2) 0.036(2) 0.023(2) -0.0018(16) 0.0134(18) -0.0036(16)
C12 0.022(2) 0.035(2) 0.024(2) 0.0136(17) 0.0139(17) 0.0092(16)
C32 0.041(3) 0.072(4) 0.024(2) -0.002(2) 0.008(2) -0.016(2)

loop_
_atom_type_symbol
_atom_type_description
_atom_type_scat_dispersion_real
_atom_type_scat_dispersion_imag
_atom_type_scat_source
C C 0.0033 0.0016 'International Tables Vol C Tables 4.2.6.8 and 6.1.1.4'
H H 0.0000 0.0000 'International Tables Vol C Tables 4.2.6.8 and 6.1.1.4'
Er Er -0.2586 4.9576 'International Tables Vol C Tables 4.2.6.8 and 6.1.1.4'
F F 0.0171 0.0103 'International Tables Vol C Tables 4.2.6.8 and 6.1.1.4'
N N 0.0061 0.0033 'International Tables Vol C Tables 4.2.6.8 and 6.1.1.4'
O O 0.0106 0.0060 'International Tables Vol C Tables 4.2.6.8 and 6.1.1.4'

loop_
_geom_angle_atom_site_label_1
_geom_angle_atom_site_label_2
_geom_angle_atom_site_label_3
_geom_angle
_geom_angle_site_symmetry_1
_geom_angle_site_symmetry_3
_geom_angle_publ_flag
O4 Er1 O2 77.07(8) 3_666 3_666 ?
O4 Er1 O7 77.02(9) 3_666 . ?
O4 Er1 N2 141.12(9) 3_666 . ?
O4 Er1 N1 79.10(9) 3_666 . ?
O3 Er1 O4 122.95(9) . 3_666 ?
O3 Er1 O2 77.56(8) . 3_666 ?
O3 Er1 O7 144.94(9) . . ?
O3 Er1 N2 78.19(9) . . ?
O3 Er1 N1 132.44(9) . . ?
O2 Er1 N2 141.81(9) 3_666 . ?
O2 Er1 N1 149.23(9) 3_666 . ?
O1 Er1 O4 76.79(9) . 3_666 ?
O1 Er1 O3 72.78(8) . . ?
O1 Er1 O2 119.28(9) . 3_666 ?
O1 Er1 O5 142.54(9) . . ?
O1 Er1 O7 142.25(9) . . ?
O1 Er1 N2 80.31(9) . . ?
O1 Er1 N1 73.03(9) . . ?
O5 Er1 O4 139.67(8) . 3_666 ?
O5 Er1 O3 77.04(9) . . ?
O5 Er1 O2 73.94(9) . 3_666 ?
O5 Er1 O7 70.94(9) . . ?
O5 Er1 N2 72.15(9) . . ?
O5 Er1 N1 114.71(9) . . ?
O7 Er1 O2 80.19(9) . 3_666 ?
O7 Er1 N2 104.48(10) . . ?
O7 Er1 N1 75.69(9) . . ?
N2 Er1 N1 64.27(10) . . ?
C8 O4 Er1 140.0(2) . 3_666 ?
C8 O3 Er1 141.8(2) . . ?
C1 O2 Er1 116.1(2) . 3_666 ?
C1 O1 Er1 175.6(2) . . ?
C15 O5 Er1 129.4(2) . . ?
Er1 O7 H7 112.0(13) . . ?
C32 O7 Er1 136.1(3) . . ?
C32 O7 H7 105.5(13) . . ?
C27 N2 Er1 122.6(2) . . ?
C31 N2 Er1 119.5(2) . . ?
C31 N2 C27 117.6(3) . . ?
C26 N1 Er1 119.5(2) . . ?
C22 N1 Er1 121.9(2) . . ?
C22 N1 C26 117.2(3) . . ?
F10 C14 C9 120.7(3) . . ?
F10 C14 C13 116.9(3) . . ?
C9 C14 C13 122.4(3) . . ?
C14 C9 C8 122.3(3) . . ?
C14 C9 C10 116.6(3) . . ?
C10 C9 C8 121.1(3) . . ?
C17 C16 C15 121.6(3) . . ?
C21 C16 C17 115.9(3) . . ?
C21 C16 C15 122.4(3) . . ?
F2 C4 C5 119.3(3) . . ?
F2 C4 C3 121.2(3) . . ?
C5 C4 C3 119.5(3) . . ?
F5 C7 C6 118.5(3) . . ?
F5 C7 C2 119.3(3) . . ?
C6 C7 C2 122.2(3) . . ?
F4 C6 C7 121.1(4) . . ?
F4 C6 C5 120.0(3) . . ?
C5 C6 C7 119.0(3) . . ?
F3 C5 C4 119.5(3) . . ?
F3 C5 C6 120.2(3) . . ?
C4 C5 C6 120.2(3) . . ?
C7 C2 C1 121.8(3) . . ?
C3 C2 C7 117.2(3) . . ?
C3 C2 C1 121.0(3) . . ?
F1 C3 C4 118.6(3) . . ?
F1 C3 C2 119.5(3) . . ?
C2 C3 C4 121.8(3) . . ?
F11 C17 C16 120.2(4) . . ?
F11 C17 C18 117.4(3) . . ?
C18 C17 C16 122.4(4) . . ?
F15 C21 C16 119.7(3) . . ?
F15 C21 C20 117.3(3) . . ?
C20 C21 C16 122.9(4) . . ?
O5 C15 C16 114.7(3) . . ?
O6 C15 O5 126.9(3) . . ?
O6 C15 C16 118.4(3) . . ?
C29 C28 H28 120.2 . . ?
C29 C28 C27 119.6(4) . . ?
C27 C28 H28 120.2 . . ?
O4 C8 C9 115.9(3) . . ?
O3 C8 O4 127.6(3) . . ?
O3 C8 C9 116.6(3) . . ?
F6 C10 C9 120.1(3) . . ?
F6 C10 C11 118.7(3) . . ?
C11 C10 C9 121.2(3) . . ?
F9 C13 C14 120.1(3) . . ?
F9 C13 C12 120.7(3) . . ?
C12 C13 C14 119.2(3) . . ?
N1 C26 C27 117.0(3) . . ?
N1 C26 C25 121.6(4) . . ?
C25 C26 C27 121.4(3) . . ?
C28 C29 H29 120.5 . . ?
C28 C29 C30 118.9(4) . . ?
C30 C29 H29 120.5 . . ?
N2 C27 C28 122.2(3) . . ?
N2 C27 C26 115.4(3) . . ?
C28 C27 C26 122.4(3) . . ?
O2 C1 O1 126.1(3) . . ?
O2 C1 C2 118.0(3) . . ?
O1 C1 C2 115.9(3) . . ?
N1 C22 H22 117.9 . . ?
N1 C22 C23 124.2(4) . . ?
C23 C22 H22 117.9 . . ?
C26 C25 H25 120.0 . . ?
C24 C25 C26 119.9(4) . . ?
C24 C25 H25 120.0 . . ?
C25 C24 H24 120.2 . . ?
C25 C24 C23 119.7(4) . . ?
C23 C24 H24 120.2 . . ?
F12 C18 C17 120.2(4) . . ?
F12 C18 C19 119.7(4) . . ?
C17 C18 C19 120.1(4) . . ?
F7 C11 C10 120.3(3) . . ?
F7 C11 C12 119.1(3) . . ?
C12 C11 C10 120.6(3) . . ?
N2 C31 H31 118.4 . . ?
N2 C31 C30 123.2(4) . . ?
C30 C31 H31 118.4 . . ?
F14 C20 C21 121.4(4) . . ?
F14 C20 C19 119.3(4) . . ?
C21 C20 C19 119.3(4) . . ?
C22 C23 H23 121.3 . . ?
C24 C23 C22 117.3(4) . . ?
C24 C23 H23 121.3 . . ?
F13 C19 C18 120.9(4) . . ?
F13 C19 C20 119.8(4) . . ?
C18 C19 C20 119.3(4) . . ?
C29 C30 H30 120.8 . . ?
C31 C30 C29 118.4(4) . . ?
C31 C30 H30 120.8 . . ?
F8 C12 C13 120.1(4) . . ?
F8 C12 C11 119.9(3) . . ?
C11 C12 C13 120.0(3) . . ?
O7 C32 H32A 109.5 . . ?
O7 C32 H32B 109.5 . . ?
O7 C32 H32C 109.5 . . ?
H32A C32 H32B 109.5 . . ?
H32A C32 H32C 109.5 . . ?
H32B C32 H32C 109.5 . . ?

loop_
_geom_bond_atom_site_label_1
_geom_bond_atom_site_label_2
_geom_bond_distance
_geom_bond_site_symmetry_2
_geom_bond_publ_flag
Er1 O4 2.315(3) 3_666 ?
Er1 O3 2.308(2) . ?
Er1 O2 2.384(2) 3_666 ?
Er1 O1 2.270(2) . ?
Er1 O5 2.288(2) . ?
Er1 O7 2.372(3) . ?
Er1 N2 2.508(3) . ?
Er1 N1 2.561(3) . ?
F10 C14 1.343(4) . ?
F5 C7 1.346(4) . ?
F9 C13 1.339(4) . ?
F1 C3 1.342(4) . ?
F6 C10 1.331(4) . ?
F2 C4 1.341(4) . ?
O4 C8 1.260(4) . ?
F11 C17 1.348(4) . ?
F8 C12 1.343(4) . ?
F15 C21 1.349(4) . ?
F3 C5 1.340(4) . ?
F7 C11 1.347(4) . ?
F4 C6 1.334(4) . ?
F12 C18 1.341(4) . ?
F14 C20 1.336(5) . ?
O3 C8 1.253(4) . ?
F13 C19 1.333(4) . ?
O2 C1 1.244(4) . ?
O1 C1 1.251(4) . ?
O5 C15 1.278(4) . ?
O7 H7 0.878(9) . ?
O7 C32 1.431(5) . ?
O6 C15 1.228(5) . ?
N2 C27 1.350(5) . ?
N2 C31 1.349(5) . ?
N1 C26 1.352(5) . ?
N1 C22 1.348(5) . ?
C14 C9 1.385(5) . ?
C14 C13 1.390(5) . ?
C9 C8 1.511(5) . ?
C9 C10 1.402(5) . ?
C16 C17 1.391(5) . ?
C16 C21 1.387(5) . ?
C16 C15 1.520(5) . ?
C4 C5 1.375(5) . ?
C4 C3 1.383(5) . ?
C7 C6 1.380(5) . ?
C7 C2 1.387(5) . ?
C6 C5 1.380(6) . ?
C2 C3 1.377(5) . ?
C2 C1 1.519(5) . ?
C17 C18 1.370(6) . ?
C21 C20 1.373(5) . ?
C28 H28 0.9500 . ?
C28 C29 1.375(6) . ?
C28 C27 1.386(5) . ?
C10 C11 1.375(5) . ?
C13 C12 1.373(5) . ?
C26 C27 1.489(5) . ?
C26 C25 1.395(5) . ?
C29 H29 0.9500 . ?
C29 C30 1.392(6) . ?
C22 H22 0.9500 . ?
C22 C23 1.390(5) . ?
C25 H25 0.9500 . ?
C25 C24 1.369(6) . ?
C24 H24 0.9500 . ?
C24 C23 1.383(6) . ?
C18 C19 1.378(6) . ?
C11 C12 1.372(5) . ?
C31 H31 0.9500 . ?
C31 C30 1.383(6) . ?
C20 C19 1.386(6) . ?
C23 H23 0.9500 . ?
C30 H30 0.9500 . ?
C32 H32A 0.9800 . ?
C32 H32B 0.9800 . ?
C32 H32C 0.9800 . ?

loop_
_geom_torsion_atom_site_label_1
_geom_torsion_atom_site_label_2
_geom_torsion_atom_site_label_3
_geom_torsion_atom_site_label_4
_geom_torsion
_geom_torsion_site_symmetry_1
_geom_torsion_site_symmetry_2
_geom_torsion_site_symmetry_3
_geom_torsion_site_symmetry_4
_geom_torsion_publ_flag
Er1 O4 C8 O3 2.6(6) 3_666 . . . ?
Er1 O4 C8 C9 -176.6(2) 3_666 . . . ?
Er1 O3 C8 O4 -35.9(6) . . . . ?
Er1 O3 C8 C9 143.2(3) . . . . ?
Er1 O2 C1 O1 6.0(5) 3_666 . . . ?
Er1 O2 C1 C2 -174.7(2) 3_666 . . . ?
Er1 O5 C15 O6 -59.2(5) . . . . ?
Er1 O5 C15 C16 121.3(3) . . . . ?
Er1 N2 C27 C28 171.8(3) . . . . ?
Er1 N2 C27 C26 -7.1(4) . . . . ?
Er1 N2 C31 C30 -174.6(3) . . . . ?
Er1 N1 C26 C27 -11.8(4) . . . . ?
Er1 N1 C26 C25 166.6(3) . . . . ?
Er1 N1 C22 C23 -166.8(3) . . . . ?
F10 C14 C9 C8 0.2(5) . . . . ?
F10 C14 C9 C10 -177.6(3) . . . . ?
F10 C14 C13 F9 -3.9(5) . . . . ?
F10 C14 C13 C12 177.4(3) . . . . ?
F5 C7 C6 F4 0.9(5) . . . . ?
F5 C7 C6 C5 -179.2(3) . . . . ?
F5 C7 C2 C3 179.9(3) . . . . ?
F5 C7 C2 C1 -0.7(5) . . . . ?
F9 C13 C12 F8 1.0(5) . . . . ?
F9 C13 C12 C11 -178.0(3) . . . . ?
F6 C10 C11 F7 0.4(5) . . . . ?
F6 C10 C11 C12 179.1(3) . . . . ?
F2 C4 C5 F3 -3.8(5) . . . . ?
F2 C4 C5 C6 177.4(3) . . . . ?
F2 C4 C3 F1 3.4(5) . . . . ?
F2 C4 C3 C2 -176.7(3) . . . . ?
F11 C17 C18 F12 0.1(5) . . . . ?
F11 C17 C18 C19 179.3(4) . . . . ?
F15 C21 C20 F14 -0.3(6) . . . . ?
F15 C21 C20 C19 180.0(3) . . . . ?
F7 C11 C12 F8 -1.2(5) . . . . ?
F7 C11 C12 C13 177.8(3) . . . . ?
F4 C6 C5 F3 0.4(6) . . . . ?
F4 C6 C5 C4 179.2(3) . . . . ?
F12 C18 C19 F13 -1.5(6) . . . . ?
F12 C18 C19 C20 179.0(4) . . . . ?
F14 C20 C19 F13 -1.2(6) . . . . ?
F14 C20 C19 C18 178.4(4) . . . . ?
N2 C31 C30 C29 1.9(6) . . . . ?
N1 C26 C27 N2 12.3(5) . . . . ?
N1 C26 C27 C28 -166.6(3) . . . . ?
N1 C26 C25 C24 0.1(6) . . . . ?
N1 C22 C23 C24 0.8(6) . . . . ?
C14 C9 C8 O4 45.1(5) . . . . ?
C14 C9 C8 O3 -134.1(3) . . . . ?
C14 C9 C10 F6 -178.5(3) . . . . ?
C14 C9 C10 C11 0.1(5) . . . . ?
C14 C13 C12 F8 179.7(3) . . . . ?
C14 C13 C12 C11 0.7(5) . . . . ?
C9 C14 C13 F9 178.6(3) . . . . ?
C9 C14 C13 C12 -0.1(6) . . . . ?
C9 C10 C11 F7 -178.2(3) . . . . ?
C9 C10 C11 C12 0.5(6) . . . . ?
C16 C17 C18 F12 -177.7(3) . . . . ?
C16 C17 C18 C19 1.4(6) . . . . ?
C16 C21 C20 F14 -177.4(4) . . . . ?
C16 C21 C20 C19 2.8(6) . . . . ?
C7 C6 C5 F3 -179.5(3) . . . . ?
C7 C6 C5 C4 -0.7(6) . . . . ?
C7 C2 C3 F1 179.3(3) . . . . ?
C7 C2 C3 C4 -0.6(5) . . . . ?
C7 C2 C1 O2 81.6(4) . . . . ?
C7 C2 C1 O1 -99.0(4) . . . . ?
C6 C7 C2 C3 -1.5(5) . . . . ?
C6 C7 C2 C1 177.9(3) . . . . ?
C5 C4 C3 F1 -177.8(3) . . . . ?
C5 C4 C3 C2 2.1(6) . . . . ?
C2 C7 C6 F4 -177.7(3) . . . . ?
C2 C7 C6 C5 2.2(6) . . . . ?
C3 C4 C5 F3 177.4(3) . . . . ?
C3 C4 C5 C6 -1.4(6) . . . . ?
C3 C2 C1 O2 -99.0(4) . . . . ?
C3 C2 C1 O1 80.4(4) . . . . ?
C17 C16 C21 F15 -178.7(3) . . . . ?
C17 C16 C21 C20 -1.6(5) . . . . ?
C17 C16 C15 O5 -132.7(4) . . . . ?
C17 C16 C15 O6 47.8(5) . . . . ?
C17 C18 C19 F13 179.4(4) . . . . ?
C17 C18 C19 C20 -0.1(6) . . . . ?
C21 C16 C17 F11 -178.4(3) . . . . ?
C21 C16 C17 C18 -0.5(5) . . . . ?
C21 C16 C15 O5 44.7(5) . . . . ?
C21 C16 C15 O6 -134.9(4) . . . . ?
C21 C20 C19 F13 178.5(3) . . . . ?
C21 C20 C19 C18 -1.9(6) . . . . ?
C15 C16 C17 F11 -0.8(5) . . . . ?
C15 C16 C17 C18 177.0(3) . . . . ?
C15 C16 C21 F15 3.8(5) . . . . ?
C15 C16 C21 C20 -179.1(3) . . . . ?
C28 C29 C30 C31 -0.9(6) . . . . ?
C8 C9 C10 F6 3.6(5) . . . . ?
C8 C9 C10 C11 -177.8(3) . . . . ?
C10 C9 C8 O4 -137.1(3) . . . . ?
C10 C9 C8 O3 43.6(5) . . . . ?
C10 C11 C12 F8 -179.9(3) . . . . ?
C10 C11 C12 C13 -0.9(6) . . . . ?
C13 C14 C9 C8 177.6(3) . . . . ?
C13 C14 C9 C10 -0.3(5) . . . . ?
C26 N1 C22 C23 -0.3(6) . . . . ?
C26 C25 C24 C23 0.4(6) . . . . ?
C29 C28 C27 N2 3.4(5) . . . . ?
C29 C28 C27 C26 -177.8(3) . . . . ?
C27 N2 C31 C30 -0.2(5) . . . . ?
C27 C28 C29 C30 -1.6(6) . . . . ?
C27 C26 C25 C24 178.5(3) . . . . ?
C1 C2 C3 F1 -0.1(5) . . . . ?
C1 C2 C3 C4 179.9(3) . . . . ?
C22 N1 C26 C27 -178.6(3) . . . . ?
C22 N1 C26 C25 -0.2(5) . . . . ?
C25 C26 C27 N2 -166.1(3) . . . . ?
C25 C26 C27 C28 15.0(5) . . . . ?
C25 C24 C23 C22 -0.8(6) . . . . ?
C31 N2 C27 C28 -2.5(5) . . . . ?
C31 N2 C27 C26 178.6(3) . . . . ?
